data_4333490
loop_
_publ_author_name
'Stork, Jay R.'
'Thoi, Van S.'
'Cohen, Seth M.'

_publ_section_title
;
 Rare Examples of Transition-Metal&#x2212;Main-Group Metal Heterometallic
 Metal&#x2212;Organic Frameworks from Gallium and Indium Dipyrrinato
 Complexes and Silver Salts:&#x00A0; Synthesis and Framework Variability
;
_journal_issue 26
_journal_name_full 'Inorganic Chemistry'
_journal_page_first 11213
_journal_page_last 11223
_journal_paper_doi 10.1021/ic7016159
_journal_volume 46
_journal_year 2007
_chemical_formula_moiety 'C42 H30 Ag F6 In N9 P'
_chemical_formula_sum 'C42 H30 Ag F6 In N9 P'
_chemical_formula_weight 1028.41
_chemical_name_common MOF-In/AgPF~6~-1b
_chemical_name_systematic
; 
 ? 
;
_space_group_IT_number 15
_symmetry_cell_setting monoclinic
_symmetry_space_group_name_Hall '-C 2yc'
_symmetry_space_group_name_H-M 'C 1 2/c 1'
_atom_sites_solution_hydrogens geom
_atom_sites_solution_primary direct
_atom_sites_solution_secondary difmap
_audit_creation_method SHELXL-97
_cell_angle_alpha 90.00
_cell_angle_beta 115.3430(10)
_cell_angle_gamma 90.00
_cell_formula_units_Z 8
_cell_length_a 31.835(3)
_cell_length_b 12.8637(12)
_cell_length_c 33.715(3)
_cell_measurement_reflns_used 5147
_cell_measurement_temperature 100(2)
_cell_measurement_theta_max 25.4
_cell_measurement_theta_min 2.33
_cell_volume 12478(2)
_computing_cell_refinement SMART
_computing_data_collection 'SMART 5.054 (Bruker, 2003)'
_computing_data_reduction 'SAINT 6.45A (Bruker, 2003)'
_computing_molecular_graphics 'SHELXTL 5.1 (Sheldrick, 1994)'
_computing_publication_material SHELXL97
_computing_structure_refinement 'SHELXL97 (Sheldrick, 1997)'
_computing_structure_solution 'SHELXS97 (Sheldrick, 1990)'
_diffrn_ambient_temperature 100(2)
_diffrn_detector_area_resol_mean 8.3
_diffrn_measured_fraction_theta_full 0.997
_diffrn_measured_fraction_theta_max 0.997
_diffrn_measurement_device_type 'Bruker APEX'
_diffrn_measurement_method \w
_diffrn_radiation_monochromator graphite
_diffrn_radiation_source 'fine-focus sealed tube'
_diffrn_radiation_type MoK\a
_diffrn_radiation_wavelength 0.71073
_diffrn_reflns_av_R_equivalents 0.0505
_diffrn_reflns_av_sigmaI/netI 0.0559
_diffrn_reflns_limit_h_max 35
_diffrn_reflns_limit_h_min -39
_diffrn_reflns_limit_k_max 16
_diffrn_reflns_limit_k_min -16
_diffrn_reflns_limit_l_max 42
_diffrn_reflns_limit_l_min -42
_diffrn_reflns_number 41189
_diffrn_reflns_theta_full 26.37
_diffrn_reflns_theta_max 26.37
_diffrn_reflns_theta_min 1.47
_diffrn_standards_number 0
_exptl_absorpt_coefficient_mu 0.756
_exptl_absorpt_correction_T_max 0.88065
_exptl_absorpt_correction_T_min 0.78762
_exptl_absorpt_correction_type multi-scan
_exptl_absorpt_process_details 'SADABS 2.10 (Sheldrick, 2004)'
_exptl_crystal_colour red
_exptl_crystal_density_diffrn 1.095
_exptl_crystal_density_method 'not measured'
_exptl_crystal_description block
_exptl_crystal_F_000 4080
_exptl_crystal_size_max 0.32
_exptl_crystal_size_mid 0.27
_exptl_crystal_size_min 0.21
_platon_squeeze_details
;
;
_refine_diff_density_max 2.746
_refine_diff_density_min -1.451
_refine_diff_density_rms 0.109
_refine_ls_extinction_method none
_refine_ls_goodness_of_fit_ref 0.947
_refine_ls_hydrogen_treatment constr
_refine_ls_matrix_type full
_refine_ls_number_parameters 500
_refine_ls_number_reflns 12712
_refine_ls_number_restraints 0
_refine_ls_restrained_S_all 0.947
_refine_ls_R_factor_all 0.0864
_refine_ls_R_factor_gt 0.0621
_refine_ls_shift/su_max 0.003
_refine_ls_shift/su_mean 0.000
_refine_ls_structure_factor_coef Fsqd
_refine_ls_weighting_details 'calc w=1/[\s^2^(Fo^2^)+(0.1249P)^2^] where P=(Fo^2^+2Fc^2^)/3'
_refine_ls_weighting_scheme calc
_refine_ls_wR_factor_gt 0.1775
_refine_ls_wR_factor_ref 0.1917
_reflns_number_gt 8042
_reflns_number_total 12712
_reflns_threshold_expression I>2\s(I)
_cod_data_source_file ic7016159sup1.cif
_cod_data_source_block jrs159-sqz2
_cod_original_sg_symbol_H-M 'C 2/c'
_cod_database_code 4333490

loop_
_symmetry_equiv_pos_as_xyz
'x, y, z'
'-x, y, -z+1/2'
'x+1/2, y+1/2, z'
'-x+1/2, y+1/2, -z+1/2'
'-x, -y, -z'
'x, -y, z-1/2'
'-x+1/2, -y+1/2, -z'
'x+1/2, -y+1/2, z-1/2'

loop_
_atom_site_label
_atom_site_type_symbol
_atom_site_fract_x
_atom_site_fract_y
_atom_site_fract_z
_atom_site_U_iso_or_equiv
_atom_site_adp_type
_atom_site_occupancy
_atom_site_symmetry_multiplicity
_atom_site_calc_flag
_atom_site_refinement_flags
_atom_site_disorder_group
Ag1 Ag 0.77488(16) 0.2424(3) 0.76951(16) 0.0585(6) Uani 0.50 1 d P 1
Ag2 Ag 0.76885(16) 0.2081(3) 0.76881(16) 0.0711(9) Uani 0.50 1 d P 2
C1 C 0.51073(19) 0.6464(4) 0.64704(17) 0.0604(15) Uani 1 1 d . .
H1 H 0.4859 0.6950 0.6358 0.072 Uiso 1 1 calc R .
C2 C 0.5555(2) 0.6696(5) 0.68033(17) 0.0709(18) Uani 1 1 d . .
H2 H 0.5661 0.7343 0.6947 0.085 Uiso 1 1 calc R .
C3 C 0.58022(19) 0.5787(4) 0.68743(16) 0.0567(14) Uani 1 1 d . .
H3 H 0.6115 0.5689 0.7084 0.068 Uiso 1 1 calc R .
C4 C 0.55172(16) 0.5025(4) 0.65854(14) 0.0465(12) Uani 1 1 d . .
C5 C 0.56333(16) 0.3986(4) 0.65494(14) 0.0430(11) Uani 1 1 d . .
C6 C 0.53516(15) 0.3219(4) 0.62665(14) 0.0418(10) Uani 1 1 d . .
C7 C 0.54914(19) 0.2188(4) 0.62068(16) 0.0504(12) Uani 1 1 d . .
H7 H 0.5791 0.1891 0.6360 0.060 Uiso 1 1 calc R .
C8 C 0.5118(2) 0.1724(4) 0.58942(17) 0.0556(13) Uani 1 1 d . .
H8 H 0.5105 0.1040 0.5783 0.067 Uiso 1 1 calc R .
C9 C 0.47549(19) 0.2432(4) 0.57641(16) 0.0527(13) Uani 1 1 d . .
H9 H 0.4451 0.2291 0.5546 0.063 Uiso 1 1 calc R .
C10 C 0.61115(16) 0.3679(4) 0.68424(15) 0.0476(12) Uani 1 1 d . .
C11 C 0.62035(18) 0.2925(4) 0.71651(15) 0.0483(12) Uani 1 1 d . .
H11 H 0.5957 0.2592 0.7203 0.058 Uiso 1 1 calc R .
C12 C 0.66629(19) 0.2668(5) 0.74305(16) 0.0561(14) Uani 1 1 d . .
H12 H 0.6720 0.2164 0.7654 0.067 Uiso 1 1 calc R .
C13 C 0.69360(19) 0.3809(5) 0.70803(18) 0.0643(15) Uani 1 1 d . .
H13 H 0.7191 0.4115 0.7048 0.077 Uiso 1 1 calc R .
C14 C 0.65001(18) 0.4130(5) 0.68103(18) 0.0609(14) Uani 1 1 d . .
H14 H 0.6457 0.4659 0.6599 0.073 Uiso 1 1 calc R .
C15 C 0.3869(3) 0.6817(6) 0.5604(2) 0.091(2) Uani 1 1 d . .
H15 H 0.3974 0.6877 0.5380 0.109 Uiso 1 1 calc R .
C16 C 0.3564(3) 0.7529(7) 0.5664(3) 0.116(4) Uani 1 1 d . .
H16 H 0.3433 0.8141 0.5500 0.139 Uiso 1 1 calc R .
C17 C 0.3496(3) 0.7140(6) 0.6014(2) 0.092(2) Uani 1 1 d . .
H17 H 0.3296 0.7432 0.6128 0.110 Uiso 1 1 calc R .
C18 C 0.37677(19) 0.6251(5) 0.61739(18) 0.0616(15) Uani 1 1 d . .
C19 C 0.37969(18) 0.5616(4) 0.65174(17) 0.0542(13) Uani 1 1 d . .
C20 C 0.40414(18) 0.4689(4) 0.66660(16) 0.0551(14) Uani 1 1 d . .
C21 C 0.4097(2) 0.4085(5) 0.70451(18) 0.0693(16) Uani 1 1 d . .
H21 H 0.3961 0.4236 0.7240 0.083 Uiso 1 1 calc R .
C22 C 0.4375(2) 0.3272(5) 0.70764(19) 0.0700(16) Uani 1 1 d . .
H22 H 0.4463 0.2734 0.7290 0.084 Uiso 1 1 calc R .
C23 C 0.4510(2) 0.3370(5) 0.67294(18) 0.0610(14) Uani 1 1 d . .
H23 H 0.4719 0.2914 0.6683 0.073 Uiso 1 1 calc R .
C24 C 0.35338(18) 0.5977(5) 0.67680(17) 0.0569(14) Uani 1 1 d . .
C25 C 0.36497(19) 0.6918(5) 0.69964(18) 0.0619(15) Uani 1 1 d . .
H25 H 0.3892 0.7337 0.6988 0.074 Uiso 1 1 calc R .
C26 C 0.3411(2) 0.7235(5) 0.72340(18) 0.0653(15) Uani 1 1 d . .
H26 H 0.3498 0.7872 0.7391 0.078 Uiso 1 1 calc R .
C27 C 0.2953(2) 0.5796(7) 0.7033(2) 0.0782(19) Uani 1 1 d . .
H27 H 0.2705 0.5400 0.7042 0.094 Uiso 1 1 calc R .
C28 C 0.3184(2) 0.5420(5) 0.67913(19) 0.0690(17) Uani 1 1 d . .
H28 H 0.3096 0.4773 0.6643 0.083 Uiso 1 1 calc R .
C29 C 0.47417(16) 0.5965(4) 0.52697(16) 0.0474(11) Uani 1 1 d . .
H29 H 0.4971 0.6304 0.5518 0.057 Uiso 1 1 calc R .
C30 C 0.46713(18) 0.6164(4) 0.48342(16) 0.0530(13) Uani 1 1 d . .
H30 H 0.4832 0.6651 0.4737 0.064 Uiso 1 1 calc R .
C31 C 0.43216(19) 0.5507(4) 0.45816(16) 0.0523(13) Uani 1 1 d . .
H31 H 0.4197 0.5440 0.4272 0.063 Uiso 1 1 calc R .
C32 C 0.41768(17) 0.4941(4) 0.48634(15) 0.0451(11) Uani 1 1 d . .
C33 C 0.38200(18) 0.4211(4) 0.47354(15) 0.0524(12) Uani 1 1 d . .
C34 C 0.36434(19) 0.3661(5) 0.49995(17) 0.0632(15) Uani 1 1 d . .
C35 C 0.3286(3) 0.2931(6) 0.4861(2) 0.090(2) Uani 1 1 d . .
H35 H 0.3108 0.2700 0.4569 0.108 Uiso 1 1 calc R .
C36 C 0.3241(3) 0.2612(6) 0.5226(2) 0.104(3) Uani 1 1 d . .
H36 H 0.3024 0.2116 0.5234 0.124 Uiso 1 1 calc R .
C37 C 0.3569(2) 0.3137(6) 0.5583(2) 0.0791(19) Uani 1 1 d . .
H37 H 0.3610 0.3055 0.5877 0.095 Uiso 1 1 calc R .
C38 C 0.35795(18) 0.3941(4) 0.42587(15) 0.0525(13) Uani 1 1 d . .
C39 C 0.37820(19) 0.3281(5) 0.40713(16) 0.0620(15) Uani 1 1 d . .
H39 H 0.4086 0.3017 0.4239 0.074 Uiso 1 1 calc R .
C40 C 0.35336(19) 0.2998(5) 0.36265(18) 0.0635(15) Uani 1 1 d . .
H40 H 0.3673 0.2528 0.3501 0.076 Uiso 1 1 calc R .
C41 C 0.29305(18) 0.4035(5) 0.35585(17) 0.0592(14) Uani 1 1 d . .
H41 H 0.2634 0.4320 0.3381 0.071 Uiso 1 1 calc R .
C42 C 0.31514(19) 0.4344(5) 0.39950(16) 0.0593(14) Uani 1 1 d . .
H42 H 0.3007 0.4829 0.4109 0.071 Uiso 1 1 calc R .
In1 In 0.442341(11) 0.46908(3) 0.590171(10) 0.04480(14) Uani 1 1 d . .
N1 N 0.50763(14) 0.5472(3) 0.63327(12) 0.0460(10) Uani 1 1 d . .
N2 N 0.48780(13) 0.3330(3) 0.59781(12) 0.0445(9) Uani 1 1 d . .
N3 N 0.70249(16) 0.3074(4) 0.73943(14) 0.0614(12) Uani 1 1 d . .
N4 N 0.39939(16) 0.6044(4) 0.59016(14) 0.0597(12) Uani 1 1 d . .
N5 N 0.43051(14) 0.4190(4) 0.64754(13) 0.0551(11) Uani 1 1 d . .
N6 N 0.30701(17) 0.6698(5) 0.72540(15) 0.0664(13) Uani 1 1 d . .
N7 N 0.44563(14) 0.5259(3) 0.52950(12) 0.0440(9) Uani 1 1 d . .
N8 N 0.38208(15) 0.3777(4) 0.54551(13) 0.0583(12) Uani 1 1 d . .
N9 N 0.31110(14) 0.3365(4) 0.33767(13) 0.0581(11) Uani 1 1 d . .
P1 P 0.67398(5) -0.00813(12) 0.72486(5) 0.0719(5) Uani 1 1 d G .
F1 F 0.67407(16) -0.10755(18) 0.70661(13) 0.1461(11) Uiso 0.50 1 d PG .
F2 F 0.65945(18) 0.0701(3) 0.68521(10) 0.1461(11) Uiso 0.50 1 d PG .
F3 F 0.62921(10) -0.0296(4) 0.72665(16) 0.1461(11) Uiso 0.50 1 d PG .
F4 F 0.68820(17) 0.0197(4) 0.77474(6) 0.1461(11) Uiso 0.50 1 d PG .
F5 F 0.62685(9) 0.0314(4) 0.72231(17) 0.1461(11) Uiso 0.50 1 d PG .
F6 F 0.71372(10) 0.0550(3) 0.74994(13) 0.1461(11) Uiso 0.50 1 d PG .
F7 F 0.69597(19) -0.0769(3) 0.77170(10) 0.1461(11) Uiso 0.50 1 d PG .
F8 F 0.71659(10) 0.0306(3) 0.76364(11) 0.1461(11) Uiso 0.50 1 d PG .
F9 F 0.62703(9) 0.0509(3) 0.70237(15) 0.1461(11) Uiso 0.50 1 d PG .
F10 F 0.67885(19) 0.0694(3) 0.69198(12) 0.1461(11) Uiso 0.50 1 d PG .
F11 F 0.70478(16) 0.0470(4) 0.70653(15) 0.1461(11) Uiso 0.50 1 d PG .
F12 F 0.64292(15) -0.1053(2) 0.71122(14) 0.1461(11) Uiso 0.50 1 d PG .

loop_
_atom_site_aniso_label
_atom_site_aniso_U_11
_atom_site_aniso_U_22
_atom_site_aniso_U_33
_atom_site_aniso_U_23
_atom_site_aniso_U_13
_atom_site_aniso_U_12
Ag1 0.0534(11) 0.0811(15) 0.0369(6) 0.0106(10) 0.0153(6) 0.0264(10)
Ag2 0.0567(13) 0.117(3) 0.0430(7) 0.0118(17) 0.0245(8) 0.0376(17)
C1 0.068(3) 0.055(3) 0.042(3) 0.006(2) 0.008(2) 0.024(3)
C2 0.088(4) 0.058(4) 0.040(3) -0.011(3) 0.003(3) 0.020(3)
C3 0.060(3) 0.054(3) 0.039(3) -0.002(2) 0.006(2) 0.013(3)
C4 0.051(3) 0.052(3) 0.032(2) 0.002(2) 0.015(2) 0.010(2)
C5 0.049(3) 0.050(3) 0.036(2) 0.004(2) 0.024(2) 0.012(2)
C6 0.043(2) 0.051(3) 0.038(2) 0.003(2) 0.023(2) 0.005(2)
C7 0.069(3) 0.045(3) 0.048(3) 0.007(2) 0.035(3) 0.013(2)
C8 0.080(4) 0.041(3) 0.051(3) 0.000(2) 0.032(3) -0.002(3)
C9 0.059(3) 0.058(3) 0.041(3) 0.000(2) 0.022(2) -0.008(3)
C10 0.048(3) 0.058(3) 0.038(2) -0.002(2) 0.020(2) 0.009(2)
C11 0.055(3) 0.059(3) 0.037(2) 0.007(2) 0.026(2) 0.017(2)
C12 0.057(3) 0.076(4) 0.039(3) 0.012(3) 0.025(2) 0.025(3)
C13 0.053(3) 0.088(4) 0.054(3) 0.002(3) 0.025(3) 0.014(3)
C14 0.052(3) 0.079(4) 0.053(3) 0.013(3) 0.023(2) 0.014(3)
C15 0.104(5) 0.118(6) 0.080(4) 0.059(4) 0.069(4) 0.073(5)
C16 0.167(8) 0.119(6) 0.115(6) 0.070(5) 0.112(6) 0.104(6)
C17 0.108(5) 0.116(6) 0.083(5) 0.038(4) 0.071(4) 0.060(5)
C18 0.057(3) 0.076(4) 0.060(3) 0.014(3) 0.032(3) 0.027(3)
C19 0.056(3) 0.070(4) 0.045(3) 0.007(3) 0.030(2) 0.012(3)
C20 0.057(3) 0.082(4) 0.036(3) 0.009(3) 0.029(2) 0.013(3)
C21 0.088(4) 0.086(4) 0.049(3) 0.018(3) 0.043(3) 0.014(4)
C22 0.094(4) 0.076(4) 0.057(3) 0.022(3) 0.049(3) 0.014(4)
C23 0.071(3) 0.064(4) 0.052(3) 0.013(3) 0.031(3) 0.020(3)
C24 0.056(3) 0.075(4) 0.049(3) 0.010(3) 0.032(2) 0.016(3)
C25 0.054(3) 0.084(4) 0.052(3) 0.006(3) 0.027(2) 0.018(3)
C26 0.057(3) 0.095(5) 0.050(3) 0.004(3) 0.028(3) 0.016(3)
C27 0.063(4) 0.123(6) 0.059(4) 0.015(4) 0.036(3) 0.019(4)
C28 0.070(4) 0.095(5) 0.055(3) -0.005(3) 0.040(3) 0.007(3)
C29 0.045(3) 0.052(3) 0.048(3) 0.005(2) 0.023(2) 0.012(2)
C30 0.061(3) 0.061(3) 0.050(3) 0.012(3) 0.036(3) 0.018(3)
C31 0.065(3) 0.064(3) 0.035(2) 0.010(2) 0.027(2) 0.020(3)
C32 0.054(3) 0.051(3) 0.033(2) 0.004(2) 0.020(2) 0.013(2)
C33 0.060(3) 0.058(3) 0.034(2) 0.007(2) 0.015(2) 0.013(3)
C34 0.059(3) 0.083(4) 0.041(3) 0.000(3) 0.014(2) -0.010(3)
C35 0.098(5) 0.100(5) 0.051(4) 0.009(4) 0.011(3) -0.031(4)
C36 0.100(6) 0.115(6) 0.070(5) 0.020(4) 0.012(4) -0.038(5)
C37 0.066(4) 0.107(5) 0.055(3) 0.015(4) 0.017(3) -0.020(4)
C38 0.061(3) 0.056(3) 0.034(2) 0.001(2) 0.015(2) 0.007(2)
C39 0.055(3) 0.074(4) 0.041(3) -0.009(3) 0.005(2) 0.017(3)
C40 0.058(3) 0.077(4) 0.052(3) -0.009(3) 0.020(3) 0.010(3)
C41 0.049(3) 0.081(4) 0.043(3) 0.011(3) 0.016(2) 0.013(3)
C42 0.069(3) 0.071(4) 0.039(3) 0.007(3) 0.024(2) 0.024(3)
In1 0.0432(2) 0.0611(3) 0.03266(19) 0.00661(15) 0.01868(14) 0.01024(15)
N1 0.051(2) 0.049(3) 0.035(2) 0.0021(17) 0.0146(17) 0.0117(18)
N2 0.052(2) 0.046(2) 0.041(2) 0.0050(18) 0.0253(18) 0.0078(18)
N3 0.058(3) 0.082(3) 0.041(2) 0.000(2) 0.017(2) 0.025(2)
N4 0.065(3) 0.078(3) 0.052(3) 0.022(2) 0.040(2) 0.026(2)
N5 0.055(2) 0.071(3) 0.043(2) 0.013(2) 0.0245(19) 0.014(2)
N6 0.065(3) 0.093(4) 0.045(3) 0.004(3) 0.027(2) 0.025(3)
N7 0.050(2) 0.055(3) 0.0333(19) 0.0076(18) 0.0238(17) 0.0113(19)
N8 0.054(2) 0.077(3) 0.040(2) 0.015(2) 0.0162(19) -0.001(2)
N9 0.047(2) 0.083(3) 0.039(2) -0.002(2) 0.0135(19) 0.002(2)
P1 0.0652(9) 0.0613(10) 0.0692(11) -0.0028(8) 0.0096(8) -0.0031(8)

loop_
_atom_type_symbol
_atom_type_description
_atom_type_scat_dispersion_real
_atom_type_scat_dispersion_imag
_atom_type_scat_source
C C 0.0033 0.0016 'International Tables Vol C Tables 4.2.6.8 and 6.1.1.4'
H H 0.0000 0.0000 'International Tables Vol C Tables 4.2.6.8 and 6.1.1.4'
N N 0.0061 0.0033 'International Tables Vol C Tables 4.2.6.8 and 6.1.1.4'
F F 0.0171 0.0103 'International Tables Vol C Tables 4.2.6.8 and 6.1.1.4'
P P 0.1023 0.0942 'International Tables Vol C Tables 4.2.6.8 and 6.1.1.4'
Ag Ag -0.8971 1.1015 'International Tables Vol C Tables 4.2.6.8 and 6.1.1.4'
In In -0.7276 1.3100 'International Tables Vol C Tables 4.2.6.8 and 6.1.1.4'

loop_
_geom_angle_atom_site_label_1
_geom_angle_atom_site_label_2
_geom_angle_atom_site_label_3
_geom_angle
_geom_angle_site_symmetry_1
_geom_angle_site_symmetry_3
N3 Ag1 N9 126.2(3) . 8_556
N3 Ag1 N6 120.5(3) . 3_545
N9 Ag1 N6 106.8(2) 8_556 3_545
N3 Ag1 F1 105.4(2) . 4_656
N9 Ag1 F1 92.4(4) 8_556 4_656
N6 Ag1 F1 96.7(5) 3_545 4_656
N9 Ag2 N3 129.3(3) 8_556 .
N9 Ag2 N6 111.2(3) 8_556 3_545
N3 Ag2 N6 118.6(3) . 3_545
N9 Ag2 F6 96.1(2) 8_556 .
N3 Ag2 F6 85.1(2) . .
N6 Ag2 F6 99.8(2) 3_545 .
N1 C1 C2 111.9(5) . .
N1 C1 H1 124.1 . .
C2 C1 H1 124.1 . .
C3 C2 C1 105.5(5) . .
C3 C2 H2 127.3 . .
C1 C2 H2 127.3 . .
C2 C3 C4 108.7(5) . .
C2 C3 H3 125.6 . .
C4 C3 H3 125.6 . .
C3 C4 C5 127.4(4) . .
C3 C4 N1 108.3(4) . .
C5 C4 N1 124.4(4) . .
C6 C5 C4 127.9(4) . .
C6 C5 C10 116.5(4) . .
C4 C5 C10 115.6(4) . .
C5 C6 N2 125.7(4) . .
C5 C6 C7 126.8(4) . .
N2 C6 C7 107.5(4) . .
C8 C7 C6 107.2(5) . .
C8 C7 H7 126.4 . .
C6 C7 H7 126.4 . .
C7 C8 C9 107.0(5) . .
C7 C8 H8 126.5 . .
C9 C8 H8 126.5 . .
N2 C9 C8 112.8(5) . .
N2 C9 H9 123.6 . .
C8 C9 H9 123.6 . .
C11 C10 C14 116.6(5) . .
C11 C10 C5 121.5(5) . .
C14 C10 C5 121.8(5) . .
C12 C11 C10 118.7(5) . .
C12 C11 H11 120.6 . .
C10 C11 H11 120.6 . .
N3 C12 C11 124.6(5) . .
N3 C12 H12 117.7 . .
C11 C12 H12 117.7 . .
N3 C13 C14 123.2(6) . .
N3 C13 H13 118.4 . .
C14 C13 H13 118.4 . .
C13 C14 C10 120.1(5) . .
C13 C14 H14 120.0 . .
C10 C14 H14 120.0 . .
N4 C15 C16 111.8(5) . .
N4 C15 H15 124.1 . .
C16 C15 H15 124.1 . .
C17 C16 C15 104.9(6) . .
C17 C16 H16 127.5 . .
C15 C16 H16 127.5 . .
C16 C17 C18 109.3(5) . .
C16 C17 H17 125.4 . .
C18 C17 H17 125.4 . .
C19 C18 C17 127.9(5) . .
C19 C18 N4 124.1(5) . .
C17 C18 N4 107.8(5) . .
C18 C19 C20 129.1(5) . .
C18 C19 C24 115.8(5) . .
C20 C19 C24 115.1(4) . .
C19 C20 N5 125.1(4) . .
C19 C20 C21 128.1(5) . .
N5 C20 C21 106.7(5) . .
C22 C21 C20 108.4(5) . .
C22 C21 H21 125.8 . .
C20 C21 H21 125.8 . .
C21 C22 C23 106.8(5) . .
C21 C22 H22 126.6 . .
C23 C22 H22 126.6 . .
N5 C23 C22 111.2(5) . .
N5 C23 H23 124.4 . .
C22 C23 H23 124.4 . .
C28 C24 C25 117.1(5) . .
C28 C24 C19 122.8(5) . .
C25 C24 C19 120.1(5) . .
C26 C25 C24 119.7(6) . .
C26 C25 H25 120.2 . .
C24 C25 H25 120.2 . .
N6 C26 C25 123.1(6) . .
N6 C26 H26 118.4 . .
C25 C26 H26 118.4 . .
N6 C27 C28 122.1(7) . .
N6 C27 H27 119.0 . .
C28 C27 H27 119.0 . .
C24 C28 C27 120.1(6) . .
C24 C28 H28 119.9 . .
C27 C28 H28 119.9 . .
N7 C29 C30 112.8(5) . .
N7 C29 H29 123.6 . .
C30 C29 H29 123.6 . .
C31 C30 C29 105.1(5) . .
C31 C30 H30 127.5 . .
C29 C30 H30 127.5 . .
C30 C31 C32 108.1(4) . .
C30 C31 H31 125.9 . .
C32 C31 H31 125.9 . .
C33 C32 N7 126.1(4) . .
C33 C32 C31 126.4(5) . .
N7 C32 C31 107.5(5) . .
C32 C33 C34 128.9(4) . .
C32 C33 C38 117.6(5) . .
C34 C33 C38 113.5(5) . .
C35 C34 N8 109.1(5) . .
C35 C34 C33 127.5(5) . .
N8 C34 C33 123.4(5) . .
C36 C35 C34 106.7(6) . .
C36 C35 H35 126.7 . .
C34 C35 H35 126.7 . .
C35 C36 C37 107.8(6) . .
C35 C36 H36 126.1 . .
C37 C36 H36 126.1 . .
N8 C37 C36 110.6(6) . .
N8 C37 H37 124.7 . .
C36 C37 H37 124.7 . .
C42 C38 C39 117.9(5) . .
C42 C38 C33 121.3(5) . .
C39 C38 C33 120.8(4) . .
C38 C39 C40 119.2(5) . .
C38 C39 H39 120.4 . .
C40 C39 H39 120.4 . .
N9 C40 C39 122.4(5) . .
N9 C40 H40 118.8 . .
C39 C40 H40 118.8 . .
N9 C41 C42 123.6(5) . .
N9 C41 H41 118.2 . .
C42 C41 H41 118.2 . .
C38 C42 C41 119.4(5) . .
C38 C42 H42 120.3 . .
C41 C42 H42 120.3 . .
N1 In1 N8 173.38(16) . .
N1 In1 N4 92.83(17) . .
N8 In1 N4 93.59(18) . .
N1 In1 N2 84.20(14) . .
N8 In1 N2 89.55(16) . .
N4 In1 N2 173.93(15) . .
N1 In1 N7 93.11(15) . .
N8 In1 N7 85.22(15) . .
N4 In1 N7 90.79(14) . .
N2 In1 N7 94.66(14) . .
N1 In1 N5 91.26(16) . .
N8 In1 N5 91.01(16) . .
N4 In1 N5 83.88(15) . .
N2 In1 N5 90.87(15) . .
N7 In1 N5 173.27(14) . .
C1 N1 C4 105.7(4) . .
C1 N1 In1 124.7(3) . .
C4 N1 In1 128.6(3) . .
C9 N2 C6 105.5(4) . .
C9 N2 In1 126.7(3) . .
C6 N2 In1 127.8(3) . .
C12 N3 C13 116.8(5) . .
C12 N3 Ag1 125.4(4) . .
C13 N3 Ag1 116.3(4) . .
C12 N3 Ag2 114.7(4) . .
C13 N3 Ag2 124.8(4) . .
C15 N4 C18 106.1(4) . .
C15 N4 In1 124.4(4) . .
C18 N4 In1 129.4(3) . .
C23 N5 C20 106.8(4) . .
C23 N5 In1 124.6(4) . .
C20 N5 In1 128.4(3) . .
C26 N6 C27 117.8(5) . .
C26 N6 Ag2 126.0(4) . 3_455
C27 N6 Ag2 115.9(4) . 3_455
C26 N6 Ag1 114.9(4) . 3_455
C27 N6 Ag1 127.3(4) . 3_455
C29 N7 C32 106.5(4) . .
C29 N7 In1 126.5(3) . .
C32 N7 In1 127.0(3) . .
C37 N8 C34 105.7(5) . .
C37 N8 In1 125.0(4) . .
C34 N8 In1 129.1(4) . .
C41 N9 C40 117.4(4) . .
C41 N9 Ag2 117.9(3) . 8_455
C40 N9 Ag2 124.7(4) . 8_455
C41 N9 Ag1 127.9(3) . 8_455
C40 N9 Ag1 114.2(4) . 8_455
F1 P1 F6 126.9 . .
F1 P1 F3 91.7 . .
F6 P1 F3 134.8 . .
F1 P1 F8 120.3 . .
F3 P1 F8 123.4 . .
F6 P1 F12 158.2 . .
F3 P1 F12 49.6 . .
F8 P1 F12 138.7 . .
F1 P1 F11 96.9 . .
F6 P1 F11 54.8 . .
F3 P1 F11 153.4 . .
F8 P1 F11 72.8 . .
F12 P1 F11 133.9 . .
F1 P1 F10 104.5 . .
F6 P1 F10 74.0 . .
F3 P1 F10 122.9 . .
F8 P1 F10 94.6 . .
F12 P1 F10 124.0 . .
F1 P1 F5 116.9 . .
F6 P1 F5 115.8 . .
F8 P1 F5 115.4 . .
F12 P1 F5 76.5 . .
F11 P1 F5 126.5 . .
F10 P1 F5 98.1 . .
F1 P1 F9 114.1 . .
F6 P1 F9 115.6 . .
F3 P1 F9 50.8 . .
F8 P1 F9 125.6 . .
F12 P1 F9 83.7 . .
F11 P1 F9 103.0 . .
F10 P1 F9 72.9 . .
F1 P1 F2 105.2 . .
F6 P1 F2 90.2 . .
F3 P1 F2 102.5 . .
F8 P1 F2 110.7 . .
F12 P1 F2 110.3 . .
F11 P1 F2 51.0 . .
F5 P1 F2 79.5 . .
F9 P1 F2 53.3 . .
F1 P1 F4 127.6 . .
F6 P1 F4 57.8 . .
F3 P1 F4 80.9 . .
F12 P1 F4 110.9 . .
F11 P1 F4 112.4 . .
F10 P1 F4 123.0 . .
F5 P1 F4 79.4 . .
F9 P1 F4 100.7 . .
F2 P1 F4 127.1 . .
F1 P1 F7 81.7 . .
F6 P1 F7 80.6 . .
F3 P1 F7 83.4 . .
F8 P1 F7 60.1 . .
F12 P1 F7 79.0 . .
F11 P1 F7 122.7 . .
F10 P1 F7 152.1 . .
F5 P1 F7 103.2 . .
F9 P1 F7 130.0 . .
F2 P1 F7 170.7 . .
F12 F1 P1 74.8 . .
F12 F1 Ag1 120.3(3) . 4_646
P1 F1 Ag1 134.2(2) . 4_646
F10 F2 F9 135.0 . .
F11 F2 F9 123.5 . .
F10 F2 P1 76.9 . .
F11 F2 P1 63.0 . .
F9 F2 P1 62.5 . .
F5 F3 F12 134.8 . .
F12 F3 F9 106.7 . .
F5 F3 P1 79.9 . .
F12 F3 P1 67.6 . .
F9 F3 P1 67.6 . .
F8 F4 F7 83.3 . .
F7 F4 F6 94.7 . .
F8 F4 P1 65.2 . .
F7 F4 P1 70.9 . .
F6 F4 P1 56.0 . .
F9 F5 F3 118.5 . .
F9 F5 P1 76.8 . .
F3 F5 P1 69.7 . .
F8 F6 F11 139.6 . .
F8 F6 P1 87.6 . .
F11 F6 P1 66.4 . .
F11 F6 F4 132.4 . .
P1 F6 F4 66.2 . .
F8 F6 Ag2 113.4(3) . .
F11 F6 Ag2 97.6(3) . .
P1 F6 Ag2 158.4(3) . .
F4 F6 Ag2 126.3(3) . .
F4 F7 P1 63.1 . .
F8 F7 P1 54.7 . .
F6 F8 F4 119.8 . .
F6 F8 P1 71.7 . .
F4 F8 P1 72.2 . .
F6 F8 F7 136.4 . .
F4 F8 F7 52.4 . .
P1 F8 F7 65.2 . .
F5 F9 F2 138.4 . .
F3 F9 F2 123.2 . .
F5 F9 P1 76.4 . .
F3 F9 P1 61.6 . .
F2 F9 P1 64.2 . .
F2 F10 F11 155.7 . .
F2 F10 P1 82.5 . .
F11 F10 P1 74.1 . .
F10 F11 F6 108.2 . .
F2 F11 F6 103.9 . .
F10 F11 P1 75.4 . .
F2 F11 P1 66.0 . .
F6 F11 P1 58.8 . .
F1 F12 F3 125.8 . .
F1 F12 P1 63.1 . .
F3 F12 P1 62.8 . .

loop_
_geom_bond_atom_site_label_1
_geom_bond_atom_site_label_2
_geom_bond_distance
_geom_bond_site_symmetry_2
Ag1 N3 2.245(6) .
Ag1 N9 2.318(6) 8_556
Ag1 N6 2.331(7) 3_545
Ag1 F1 2.43(2) 4_656
Ag2 N9 2.204(6) 8_556
Ag2 N3 2.299(6) .
Ag2 N6 2.320(7) 3_545
Ag2 F6 2.532(4) .
C1 N1 1.347(7) .
C1 C2 1.417(8) .
C1 H1 0.9500 .
C2 C3 1.373(7) .
C2 H2 0.9500 .
C3 C4 1.406(7) .
C3 H3 0.9500 .
C4 C5 1.406(6) .
C4 N1 1.415(6) .
C5 C6 1.399(6) .
C5 C10 1.470(6) .
C6 N2 1.408(6) .
C6 C7 1.440(7) .
C7 C8 1.345(7) .
C7 H7 0.9500 .
C8 C9 1.388(8) .
C8 H8 0.9500 .
C9 N2 1.328(6) .
C9 H9 0.9500 .
C10 C11 1.392(7) .
C10 C14 1.412(7) .
C11 C12 1.389(7) .
C11 H11 0.9500 .
C12 N3 1.318(7) .
C12 H12 0.9500 .
C13 N3 1.356(7) .
C13 C14 1.358(7) .
C13 H13 0.9500 .
C14 H14 0.9500 .
C15 N4 1.347(7) .
C15 C16 1.413(8) .
C15 H15 0.9500 .
C16 C17 1.380(9) .
C16 H16 0.9500 .
C17 C18 1.395(8) .
C17 H17 0.9500 .
C18 C19 1.388(7) .
C18 N4 1.413(6) .
C19 C20 1.395(7) .
C19 C24 1.496(7) .
C20 N5 1.412(6) .
C20 C21 1.441(7) .
C21 C22 1.344(8) .
C21 H21 0.9500 .
C22 C23 1.415(7) .
C22 H22 0.9500 .
C23 N5 1.339(7) .
C23 H23 0.9500 .
C24 C28 1.354(8) .
C24 C25 1.396(8) .
C25 C26 1.381(7) .
C25 H25 0.9500 .
C26 N6 1.312(8) .
C26 H26 0.9500 .
C27 N6 1.342(9) .
C27 C28 1.398(8) .
C27 H27 0.9500 .
C28 H28 0.9500 .
C29 N7 1.313(6) .
C29 C30 1.411(7) .
C29 H29 0.9500 .
C30 C31 1.367(8) .
C30 H30 0.9500 .
C31 C32 1.422(7) .
C31 H31 0.9500 .
C32 C33 1.393(7) .
C32 N7 1.403(6) .
C33 C34 1.428(8) .
C33 C38 1.495(6) .
C34 C35 1.392(8) .
C34 N8 1.399(6) .
C35 C36 1.360(10) .
C35 H35 0.9500 .
C36 C37 1.385(9) .
C36 H36 0.9500 .
C37 N8 1.341(7) .
C37 H37 0.9500 .
C38 C42 1.371(7) .
C38 C39 1.373(7) .
C39 C40 1.411(7) .
C39 H39 0.9500 .
C40 N9 1.331(7) .
C40 H40 0.9500 .
C41 N9 1.323(7) .
C41 C42 1.390(7) .
C41 H41 0.9500 .
C42 H42 0.9500 .
In1 N1 2.204(4) .
In1 N8 2.204(4) .
In1 N4 2.214(4) .
In1 N2 2.215(4) .
In1 N7 2.216(4) .
In1 N5 2.219(4) .
N6 Ag2 2.320(7) 3_455
N6 Ag1 2.331(7) 3_455
N9 Ag2 2.204(6) 8_455
N9 Ag1 2.318(6) 8_455
P1 F1 1.4199 .
P1 F6 1.4348 .
P1 F3 1.4781 .
P1 F8 1.5097 .
P1 F12 1.5373 .
P1 F11 1.5377 .
P1 F10 1.5477 .
P1 F5 1.5511 .
P1 F9 1.5537 .
P1 F2 1.5759 .
P1 F4 1.5840 .
P1 F7 1.6790 .
F1 Ag1 2.428(5) 4_646

loop_
_geom_torsion_atom_site_label_1
_geom_torsion_atom_site_label_2
_geom_torsion_atom_site_label_3
_geom_torsion_atom_site_label_4
_geom_torsion
_geom_torsion_site_symmetry_1
_geom_torsion_site_symmetry_4
N1 C1 C2 C3 -1.1(7) . .
C1 C2 C3 C4 1.3(7) . .
C2 C3 C4 C5 -179.9(5) . .
C2 C3 C4 N1 -1.0(6) . .
C3 C4 C5 C6 179.3(5) . .
N1 C4 C5 C6 0.7(8) . .
C3 C4 C5 C10 -1.5(7) . .
N1 C4 C5 C10 179.9(4) . .
C4 C5 C6 N2 -4.5(8) . .
C10 C5 C6 N2 176.3(4) . .
C4 C5 C6 C7 173.7(5) . .
C10 C5 C6 C7 -5.5(7) . .
C5 C6 C7 C8 -177.8(5) . .
N2 C6 C7 C8 0.7(5) . .
C6 C7 C8 C9 -0.5(6) . .
C7 C8 C9 N2 0.1(6) . .
C6 C5 C10 C11 -64.1(6) . .
C4 C5 C10 C11 116.6(5) . .
C6 C5 C10 C14 115.7(6) . .
C4 C5 C10 C14 -63.6(6) . .
C14 C10 C11 C12 0.0(7) . .
C5 C10 C11 C12 179.8(5) . .
C10 C11 C12 N3 -1.5(8) . .
N3 C13 C14 C10 -1.4(9) . .
C11 C10 C14 C13 1.3(8) . .
C5 C10 C14 C13 -178.5(5) . .
N4 C15 C16 C17 -1.3(12) . .
C15 C16 C17 C18 2.7(11) . .
C16 C17 C18 C19 -178.9(8) . .
C16 C17 C18 N4 -3.1(9) . .
C17 C18 C19 C20 175.4(7) . .
N4 C18 C19 C20 0.3(10) . .
C17 C18 C19 C24 -5.3(10) . .
N4 C18 C19 C24 179.6(5) . .
C18 C19 C20 N5 -2.1(10) . .
C24 C19 C20 N5 178.6(5) . .
C18 C19 C20 C21 174.5(6) . .
C24 C19 C20 C21 -4.8(9) . .
C19 C20 C21 C22 -177.5(6) . .
N5 C20 C21 C22 -0.4(7) . .
C20 C21 C22 C23 2.0(8) . .
C21 C22 C23 N5 -3.1(8) . .
C18 C19 C24 C28 118.5(6) . .
C20 C19 C24 C28 -62.1(7) . .
C18 C19 C24 C25 -62.5(7) . .
C20 C19 C24 C25 117.0(6) . .
C28 C24 C25 C26 0.4(8) . .
C19 C24 C25 C26 -178.7(5) . .
C24 C25 C26 N6 -0.9(8) . .
C25 C24 C28 C27 0.5(8) . .
C19 C24 C28 C27 179.6(5) . .
N6 C27 C28 C24 -1.0(9) . .
N7 C29 C30 C31 -1.3(6) . .
C29 C30 C31 C32 1.6(5) . .
C30 C31 C32 C33 178.2(5) . .
C30 C31 C32 N7 -1.3(5) . .
N7 C32 C33 C34 3.1(9) . .
C31 C32 C33 C34 -176.4(5) . .
N7 C32 C33 C38 -176.9(4) . .
C31 C32 C33 C38 3.7(8) . .
C32 C33 C34 C35 -179.8(6) . .
C38 C33 C34 C35 0.1(9) . .
C32 C33 C34 N8 -1.0(10) . .
C38 C33 C34 N8 178.9(5) . .
N8 C34 C35 C36 0.7(9) . .
C33 C34 C35 C36 179.6(7) . .
C34 C35 C36 C37 -0.3(10) . .
C35 C36 C37 N8 -0.2(10) . .
C32 C33 C38 C42 -102.0(6) . .
C34 C33 C38 C42 78.0(7) . .
C32 C33 C38 C39 77.9(7) . .
C34 C33 C38 C39 -102.0(7) . .
C42 C38 C39 C40 -3.6(9) . .
C33 C38 C39 C40 176.4(6) . .
C38 C39 C40 N9 1.4(10) . .
C39 C38 C42 C41 3.0(9) . .
C33 C38 C42 C41 -177.0(5) . .
N9 C41 C42 C38 -0.2(10) . .
C2 C1 N1 C4 0.5(6) . .
C2 C1 N1 In1 169.5(4) . .
C3 C4 N1 C1 0.3(6) . .
C5 C4 N1 C1 179.2(5) . .
C3 C4 N1 In1 -168.1(3) . .
C5 C4 N1 In1 10.7(7) . .
N4 In1 N1 C1 -4.5(4) . .
N2 In1 N1 C1 -179.2(4) . .
N7 In1 N1 C1 86.5(4) . .
N5 In1 N1 C1 -88.4(4) . .
N4 In1 N1 C4 162.0(4) . .
N2 In1 N1 C4 -12.7(4) . .
N7 In1 N1 C4 -107.1(4) . .
N5 In1 N1 C4 78.0(4) . .
C8 C9 N2 C6 0.3(6) . .
C8 C9 N2 In1 -178.5(3) . .
C5 C6 N2 C9 177.9(4) . .
C7 C6 N2 C9 -0.6(5) . .
C5 C6 N2 In1 -3.3(7) . .
C7 C6 N2 In1 178.2(3) . .
N1 In1 N2 C9 -172.3(4) . .
N8 In1 N2 C9 5.5(4) . .
N7 In1 N2 C9 -79.6(4) . .
N5 In1 N2 C9 96.5(4) . .
N1 In1 N2 C6 9.2(4) . .
N8 In1 N2 C6 -173.0(4) . .
N7 In1 N2 C6 101.8(4) . .
N5 In1 N2 C6 -82.0(4) . .
C11 C12 N3 C13 1.5(8) . .
C11 C12 N3 Ag1 -164.1(4) . .
C11 C12 N3 Ag2 -157.8(4) . .
C14 C13 N3 C12 0.0(8) . .
C14 C13 N3 Ag1 166.9(5) . .
C14 C13 N3 Ag2 157.0(5) . .
N9 Ag1 N3 C12 -37.2(6) 8_556 .
N6 Ag1 N3 C12 110.5(5) 3_545 .
F1 Ag1 N3 C12 -141.9(6) 4_656 .
N9 Ag1 N3 C13 157.2(4) 8_556 .
N6 Ag1 N3 C13 -55.1(5) 3_545 .
F1 Ag1 N3 C13 52.4(7) 4_656 .
N9 Ag1 N3 Ag2 -65.7(11) 8_556 .
N6 Ag1 N3 Ag2 82.0(12) 3_545 .
F1 Ag1 N3 Ag2 -170.5(14) 4_656 .
N9 Ag2 N3 C12 -64.6(5) 8_556 .
N6 Ag2 N3 C12 127.8(4) 3_545 .
F6 Ag2 N3 C12 29.3(4) . .
N9 Ag2 N3 C13 138.0(5) 8_556 .
N6 Ag2 N3 C13 -29.6(6) 3_545 .
F6 Ag2 N3 C13 -128.1(5) . .
N9 Ag2 N3 Ag1 90.1(12) 8_556 .
N6 Ag2 N3 Ag1 -77.6(12) 3_545 .
F6 Ag2 N3 Ag1 -176.0(13) . .
C16 C15 N4 C18 -0.6(10) . .
C16 C15 N4 In1 175.0(6) . .
C19 C18 N4 C15 178.2(7) . .
C17 C18 N4 C15 2.3(8) . .
C19 C18 N4 In1 2.9(9) . .
C17 C18 N4 In1 -173.1(5) . .
N1 In1 N4 C15 91.4(6) . .
N8 In1 N4 C15 -87.0(6) . .
N7 In1 N4 C15 -1.7(6) . .
N5 In1 N4 C15 -177.6(6) . .
N1 In1 N4 C18 -94.0(5) . .
N8 In1 N4 C18 87.6(5) . .
N7 In1 N4 C18 172.9(5) . .
N5 In1 N4 C18 -3.0(5) . .
C22 C23 N5 C20 2.8(7) . .
C22 C23 N5 In1 178.2(4) . .
C19 C20 N5 C23 175.8(6) . .
C21 C20 N5 C23 -1.5(6) . .
C19 C20 N5 In1 0.6(8) . .
C21 C20 N5 In1 -176.6(4) . .
N1 In1 N5 C23 -80.3(5) . .
N8 In1 N5 C23 93.5(5) . .
N4 In1 N5 C23 -173.0(5) . .
N2 In1 N5 C23 3.9(5) . .
N1 In1 N5 C20 94.1(5) . .
N8 In1 N5 C20 -92.2(5) . .
N4 In1 N5 C20 1.3(4) . .
N2 In1 N5 C20 178.3(5) . .
C25 C26 N6 C27 0.4(8) . .
C25 C26 N6 Ag2 174.4(4) . 3_455
C25 C26 N6 Ag1 178.7(4) . 3_455
C28 C27 N6 C26 0.6(9) . .
C28 C27 N6 Ag2 -174.1(5) . 3_455
C28 C27 N6 Ag1 -177.5(4) . 3_455
C30 C29 N7 C32 0.5(5) . .
C30 C29 N7 In1 -179.3(3) . .
C33 C32 N7 C29 -179.0(5) . .
C31 C32 N7 C29 0.5(5) . .
C33 C32 N7 In1 0.7(7) . .
C31 C32 N7 In1 -179.7(3) . .
N1 In1 N7 C29 -10.6(4) . .
N8 In1 N7 C29 175.9(4) . .
N4 In1 N7 C29 82.3(4) . .
N2 In1 N7 C29 -95.0(4) . .
N1 In1 N7 C32 169.7(4) . .
N8 In1 N7 C32 -3.9(4) . .
N4 In1 N7 C32 -97.4(4) . .
N2 In1 N7 C32 85.3(4) . .
C36 C37 N8 C34 0.6(8) . .
C36 C37 N8 In1 -174.7(5) . .
C35 C34 N8 C37 -0.8(7) . .
C33 C34 N8 C37 -179.7(6) . .
C35 C34 N8 In1 174.3(5) . .
C33 C34 N8 In1 -4.7(9) . .
N4 In1 N8 C37 -89.5(5) . .
N2 In1 N8 C37 85.3(5) . .
N7 In1 N8 C37 180.0(5) . .
N5 In1 N8 C37 -5.6(5) . .
N4 In1 N8 C34 96.3(5) . .
N2 In1 N8 C34 -88.9(5) . .
N7 In1 N8 C34 5.8(5) . .
N5 In1 N8 C34 -179.8(5) . .
C42 C41 N9 C40 -2.0(9) . .
C42 C41 N9 Ag2 177.0(5) . 8_455
C42 C41 N9 Ag1 169.6(5) . 8_455
C39 C40 N9 C41 1.4(9) . .
C39 C40 N9 Ag2 -177.5(5) . 8_455
C39 C40 N9 Ag1 -171.4(5) . 8_455
F6 P1 F1 F12 154.3 . .
F3 P1 F1 F12 -0.3 . .
F8 P1 F1 F12 130.7 . .
F11 P1 F1 F12 -155.2 . .
F10 P1 F1 F12 -125.1 . .
F5 P1 F1 F12 -18.0 . .
F9 P1 F1 F12 -47.6 . .
F2 P1 F1 F12 -103.7 . .
F4 P1 F1 F12 79.5 . .
F7 P1 F1 F12 82.7 . .
F6 P1 F1 Ag1 36.5(4) . 4_646
F3 P1 F1 Ag1 -118.1(4) . 4_646
F8 P1 F1 Ag1 12.9(4) . 4_646
F12 P1 F1 Ag1 -117.7(4) . 4_646
F11 P1 F1 Ag1 87.1(4) . 4_646
F10 P1 F1 Ag1 117.2(4) . 4_646
F5 P1 F1 Ag1 -135.7(4) . 4_646
F9 P1 F1 Ag1 -165.3(4) . 4_646
F2 P1 F1 Ag1 138.5(4) . 4_646
F4 P1 F1 Ag1 -38.3(4) . 4_646
F7 P1 F1 Ag1 -35.0(4) . 4_646
F1 P1 F2 F10 -91.0 . .
F6 P1 F2 F10 37.5 . .
F3 P1 F2 F10 173.7 . .
F8 P1 F2 F10 40.4 . .
F12 P1 F2 F10 -135.0 . .
F11 P1 F2 F10 -4.3 . .
F5 P1 F2 F10 153.8 . .
F9 P1 F2 F10 160.0 . .
F4 P1 F2 F10 85.8 . .
F1 P1 F2 F11 -86.7 . .
F6 P1 F2 F11 41.8 . .
F3 P1 F2 F11 178.0 . .
F8 P1 F2 F11 44.7 . .
F12 P1 F2 F11 -130.7 . .
F10 P1 F2 F11 4.3 . .
F5 P1 F2 F11 158.1 . .
F9 P1 F2 F11 164.3 . .
F4 P1 F2 F11 90.1 . .
F1 P1 F2 F9 109.0 . .
F6 P1 F2 F9 -122.5 . .
F3 P1 F2 F9 13.7 . .
F8 P1 F2 F9 -119.6 . .
F12 P1 F2 F9 65.0 . .
F11 P1 F2 F9 -164.3 . .
F10 P1 F2 F9 -160.0 . .
F5 P1 F2 F9 -6.2 . .
F4 P1 F2 F9 -74.2 . .
F1 P1 F3 F5 -147.6 . .
F6 P1 F3 F5 61.3 . .
F8 P1 F3 F5 83.7 . .
F12 P1 F3 F5 -147.9 . .
F11 P1 F3 F5 -38.3 . .
F10 P1 F3 F5 -39.1 . .
F9 P1 F3 F5 -27.5 . .
F2 P1 F3 F5 -41.7 . .
F4 P1 F3 F5 84.5 . .
F7 P1 F3 F5 130.9 . .
F1 P1 F3 F12 0.3 . .
F6 P1 F3 F12 -150.8 . .
F8 P1 F3 F12 -128.4 . .
F11 P1 F3 F12 109.6 . .
F10 P1 F3 F12 108.8 . .
F5 P1 F3 F12 147.9 . .
F9 P1 F3 F12 120.4 . .
F2 P1 F3 F12 106.2 . .
F4 P1 F3 F12 -127.6 . .
F7 P1 F3 F12 -81.2 . .
F1 P1 F3 F9 -120.2 . .
F6 P1 F3 F9 88.7 . .
F8 P1 F3 F9 111.2 . .
F12 P1 F3 F9 -120.4 . .
F11 P1 F3 F9 -10.8 . .
F10 P1 F3 F9 -11.6 . .
F5 P1 F3 F9 27.5 . .
F2 P1 F3 F9 -14.2 . .
F4 P1 F3 F9 112.0 . .
F7 P1 F3 F9 158.4 . .
F1 P1 F4 F8 95.9 . .
F6 P1 F4 F8 -18.3 . .
F3 P1 F4 F8 -179.0 . .
F12 P1 F4 F8 140.7 . .
F11 P1 F4 F8 -23.0 . .
F10 P1 F4 F8 -55.5 . .
F5 P1 F4 F8 -148.2 . .
F9 P1 F4 F8 -132.0 . .
F2 P1 F4 F8 -80.2 . .
F7 P1 F4 F8 91.4 . .
F1 P1 F4 F7 4.4 . .
F6 P1 F4 F7 -109.8 . .
F3 P1 F4 F7 89.6 . .
F8 P1 F4 F7 -91.4 . .
F12 P1 F4 F7 49.3 . .
F11 P1 F4 F7 -114.4 . .
F10 P1 F4 F7 -146.9 . .
F5 P1 F4 F7 120.3 . .
F9 P1 F4 F7 136.6 . .
F2 P1 F4 F7 -171.7 . .
F1 P1 F4 F6 114.2 . .
F3 P1 F4 F6 -160.7 . .
F8 P1 F4 F6 18.3 . .
F12 P1 F4 F6 159.1 . .
F11 P1 F4 F6 -4.7 . .
F10 P1 F4 F6 -37.2 . .
F5 P1 F4 F6 -129.9 . .
F9 P1 F4 F6 -113.6 . .
F2 P1 F4 F6 -61.9 . .
F7 P1 F4 F6 109.8 . .
F12 F3 F5 F9 17.7 . .
P1 F3 F5 F9 61.5 . .
F12 F3 F5 P1 -43.8 . .
F9 F3 F5 P1 -61.5 . .
F1 P1 F5 F9 -90.6 . .
F6 P1 F5 F9 96.2 . .
F3 P1 F5 F9 -127.5 . .
F8 P1 F5 F9 119.2 . .
F12 P1 F5 F9 -102.9 . .
F11 P1 F5 F9 32.3 . .
F10 P1 F5 F9 20.2 . .
F2 P1 F5 F9 11.2 . .
F4 P1 F5 F9 142.4 . .
F7 P1 F5 F9 -178.0 . .
F1 P1 F5 F3 36.9 . .
F6 P1 F5 F3 -136.2 . .
F8 P1 F5 F3 -113.3 . .
F12 P1 F5 F3 24.6 . .
F11 P1 F5 F3 159.8 . .
F10 P1 F5 F3 147.7 . .
F9 P1 F5 F3 127.5 . .
F2 P1 F5 F3 138.7 . .
F4 P1 F5 F3 -90.1 . .
F7 P1 F5 F3 -50.4 . .
F1 P1 F6 F8 -78.3 . .
F3 P1 F6 F8 64.5 . .
F12 P1 F6 F8 -26.8 . .
F11 P1 F6 F8 -148.2 . .
F10 P1 F6 F8 -174.7 . .
F5 P1 F6 F8 94.0 . .
F9 P1 F6 F8 123.8 . .
F2 P1 F6 F8 172.4 . .
F4 P1 F6 F8 37.1 . .
F7 P1 F6 F8 -6.2 . .
F1 P1 F6 F11 69.8 . .
F3 P1 F6 F11 -147.3 . .
F8 P1 F6 F11 148.2 . .
F12 P1 F6 F11 121.4 . .
F10 P1 F6 F11 -26.5 . .
F5 P1 F6 F11 -117.8 . .
F9 P1 F6 F11 -88.0 . .
F2 P1 F6 F11 -39.4 . .
F4 P1 F6 F11 -174.7 . .
F7 P1 F6 F11 141.9 . .
F1 P1 F6 F4 -115.5 . .
F3 P1 F6 F4 27.4 . .
F8 P1 F6 F4 -37.1 . .
F12 P1 F6 F4 -63.9 . .
F11 P1 F6 F4 174.7 . .
F10 P1 F6 F4 148.2 . .
F5 P1 F6 F4 56.9 . .
F9 P1 F6 F4 86.7 . .
F2 P1 F6 F4 135.3 . .
F7 P1 F6 F4 -43.4 . .
F1 P1 F6 Ag2 114.5(8) . .
F3 P1 F6 Ag2 -102.7(8) . .
F8 P1 F6 Ag2 -167.2(8) . .
F12 P1 F6 Ag2 166.0(8) . .
F11 P1 F6 Ag2 44.6(8) . .
F10 P1 F6 Ag2 18.1(8) . .
F5 P1 F6 Ag2 -73.2(8) . .
F9 P1 F6 Ag2 -43.4(8) . .
F2 P1 F6 Ag2 5.2(8) . .
F4 P1 F6 Ag2 -130.1(8) . .
F7 P1 F6 Ag2 -173.4(8) . .
F7 F4 F6 F8 -52.0 . .
P1 F4 F6 F8 -115.2 . .
F8 F4 F6 F11 121.7 . .
F7 F4 F6 F11 69.7 . .
P1 F4 F6 F11 6.6 . .
F8 F4 F6 P1 115.2 . .
F7 F4 F6 P1 63.2 . .
F8 F4 F6 Ag2 -85.3(3) . .
F7 F4 F6 Ag2 -137.3(3) . .
P1 F4 F6 Ag2 159.6(3) . .
N9 Ag2 F6 F8 4.3(3) 8_556 .
N3 Ag2 F6 F8 -124.7(3) . .
N6 Ag2 F6 F8 117.1(3) 3_545 .
N9 Ag2 F6 F11 -149.1(2) 8_556 .
N3 Ag2 F6 F11 81.9(2) . .
N6 Ag2 F6 F11 -36.3(3) 3_545 .
N9 Ag2 F6 P1 170.4(7) 8_556 .
N3 Ag2 F6 P1 41.4(8) . .
N6 Ag2 F6 P1 -76.9(8) 3_545 .
N9 Ag2 F6 F4 50.7(4) 8_556 .
N3 Ag2 F6 F4 -78.3(3) . .
N6 Ag2 F6 F4 163.4(3) 3_545 .
F6 F4 F7 F8 14.5 . .
P1 F4 F7 F8 66.0 . .
F8 F4 F7 P1 -66.0 . .
F6 F4 F7 P1 -51.5 . .
F1 P1 F7 F4 -176.4 . .
F6 P1 F7 F4 53.8 . .
F3 P1 F7 F4 -83.7 . .
F8 P1 F7 F4 51.3 . .
F12 P1 F7 F4 -133.8 . .
F11 P1 F7 F4 90.6 . .
F10 P1 F7 F4 78.1 . .
F5 P1 F7 F4 -60.6 . .
F9 P1 F7 F4 -61.8 . .
F1 P1 F7 F8 132.3 . .
F6 P1 F7 F8 2.5 . .
F3 P1 F7 F8 -135.0 . .
F12 P1 F7 F8 174.9 . .
F11 P1 F7 F8 39.3 . .
F10 P1 F7 F8 26.8 . .
F5 P1 F7 F8 -111.9 . .
F9 P1 F7 F8 -113.1 . .
F4 P1 F7 F8 -51.3 . .
F11 F6 F8 F4 -104.2 . .
P1 F6 F8 F4 -56.0 . .
Ag2 F6 F8 F4 118.9(3) . .
F11 F6 F8 P1 -48.2 . .
F4 F6 F8 P1 56.0 . .
Ag2 F6 F8 P1 174.9(3) . .
F11 F6 F8 F7 -38.8 . .
P1 F6 F8 F7 9.4 . .
F4 F6 F8 F7 65.4 . .
Ag2 F6 F8 F7 -175.7(3) . .
F7 F4 F8 F6 127.7 . .
P1 F4 F8 F6 55.7 . .
F7 F4 F8 P1 72.0 . .
F6 F4 F8 P1 -55.7 . .
F6 F4 F8 F7 -127.7 . .
P1 F4 F8 F7 -72.0 . .
F1 P1 F8 F6 114.9 . .
F3 P1 F8 F6 -129.8 . .
F12 P1 F8 F6 165.3 . .
F11 P1 F8 F6 26.8 . .
F10 P1 F8 F6 5.1 . .
F5 P1 F8 F6 -96.0 . .
F9 P1 F8 F6 -67.1 . .
F2 P1 F8 F6 -8.1 . .
F4 P1 F8 F6 -131.0 . .
F7 P1 F8 F6 172.9 . .
F1 P1 F8 F4 -114.2 . .
F6 P1 F8 F4 131.0 . .
F3 P1 F8 F4 1.2 . .
F12 P1 F8 F4 -63.7 . .
F11 P1 F8 F4 157.8 . .
F10 P1 F8 F4 136.1 . .
F5 P1 F8 F4 34.9 . .
F9 P1 F8 F4 63.9 . .
F2 P1 F8 F4 122.9 . .
F7 P1 F8 F4 -56.1 . .
F1 P1 F8 F7 -58.0 . .
F6 P1 F8 F7 -172.9 . .
F3 P1 F8 F7 57.3 . .
F12 P1 F8 F7 -7.6 . .
F11 P1 F8 F7 -146.1 . .
F10 P1 F8 F7 -167.8 . .
F5 P1 F8 F7 91.1 . .
F9 P1 F8 F7 120.0 . .
F2 P1 F8 F7 179.0 . .
F4 P1 F8 F7 56.1 . .
F4 F7 F8 F6 -95.9 . .
P1 F7 F8 F6 -9.8 . .
P1 F7 F8 F4 86.1 . .
F4 F7 F8 P1 -86.1 . .
P1 F5 F9 F3 57.9 . .
F3 F5 F9 F2 -76.6 . .
P1 F5 F9 F2 -18.7 . .
F3 F5 F9 P1 -57.9 . .
F12 F3 F9 F5 -167.0 . .
P1 F3 F9 F5 -110.6 . .
F5 F3 F9 F2 129.4 . .
F12 F3 F9 F2 -37.6 . .
P1 F3 F9 F2 18.8 . .
F5 F3 F9 P1 110.6 . .
F12 F3 F9 P1 -56.4 . .
F10 F2 F9 F5 -7.8 . .
F11 F2 F9 F5 3.5 . .
P1 F2 F9 F5 20.3 . .
F10 F2 F9 F3 -46.4 . .
F11 F2 F9 F3 -35.1 . .
P1 F2 F9 F3 -18.3 . .
F10 F2 F9 P1 -28.1 . .
F11 F2 F9 P1 -16.8 . .
F1 P1 F9 F5 102.4 . .
F6 P1 F9 F5 -96.9 . .
F3 P1 F9 F5 31.1 . .
F8 P1 F9 F5 -75.8 . .
F12 P1 F9 F5 72.5 . .
F11 P1 F9 F5 -153.8 . .
F10 P1 F9 F5 -159.0 . .
F2 P1 F9 F5 -166.3 . .
F4 P1 F9 F5 -37.6 . .
F7 P1 F9 F5 2.6 . .
F1 P1 F9 F3 71.2 . .
F6 P1 F9 F3 -128.0 . .
F8 P1 F9 F3 -106.9 . .
F12 P1 F9 F3 41.4 . .
F11 P1 F9 F3 175.1 . .
F10 P1 F9 F3 169.8 . .
F5 P1 F9 F3 -31.1 . .
F2 P1 F9 F3 162.6 . .
F4 P1 F9 F3 -68.7 . .
F7 P1 F9 F3 -28.5 . .
F1 P1 F9 F2 -91.4 . .
F6 P1 F9 F2 69.3 . .
F3 P1 F9 F2 -162.6 . .
F8 P1 F9 F2 90.5 . .
F12 P1 F9 F2 -121.2 . .
F11 P1 F9 F2 12.5 . .
F10 P1 F9 F2 7.2 . .
F5 P1 F9 F2 166.3 . .
F4 P1 F9 F2 128.7 . .
F7 P1 F9 F2 168.9 . .
F9 F2 F10 F11 41.0 . .
P1 F2 F10 F11 15.6 . .
F11 F2 F10 P1 -15.6 . .
F9 F2 F10 P1 25.4 . .
F1 P1 F10 F2 94.5 . .
F6 P1 F10 F2 -140.7 . .
F3 P1 F10 F2 -7.3 . .
F8 P1 F10 F2 -142.5 . .
F12 P1 F10 F2 53.1 . .
F11 P1 F10 F2 173.4 . .
F5 P1 F10 F2 -26.0 . .
F9 P1 F10 F2 -16.7 . .
F4 P1 F10 F2 -108.5 . .
F7 P1 F10 F2 -165.6 . .
F1 P1 F10 F11 -78.9 . .
F6 P1 F10 F11 45.9 . .
F3 P1 F10 F11 179.3 . .
F8 P1 F10 F11 44.1 . .
F12 P1 F10 F11 -120.3 . .
F5 P1 F10 F11 160.6 . .
F9 P1 F10 F11 169.9 . .
F2 P1 F10 F11 -173.4 . .
F4 P1 F10 F11 78.1 . .
F7 P1 F10 F11 21.0 . .
P1 F10 F11 F2 16.1 . .
F2 F10 F11 F6 -65.7 . .
P1 F10 F11 F6 -49.6 . .
F2 F10 F11 P1 -16.1 . .
F9 F2 F11 F10 -146.2 . .
P1 F2 F11 F10 -162.9 . .
F10 F2 F11 F6 116.9 . .
F9 F2 F11 F6 -29.3 . .
P1 F2 F11 F6 -46.0 . .
F10 F2 F11 P1 162.9 . .
F9 F2 F11 P1 16.7 . .
F8 F6 F11 F10 113.9 . .
P1 F6 F11 F10 59.5 . .
F4 F6 F11 F10 52.9 . .
Ag2 F6 F11 F10 -105.4(3) . .
F8 F6 F11 F2 104.6 . .
P1 F6 F11 F2 50.2 . .
F4 F6 F11 F2 43.6 . .
Ag2 F6 F11 F2 -114.7(3) . .
F8 F6 F11 P1 54.4 . .
F4 F6 F11 P1 -6.6 . .
Ag2 F6 F11 P1 -164.9(3) . .
F1 P1 F11 F10 106.9 . .
F6 P1 F11 F10 -122.3 . .
F3 P1 F11 F10 -1.3 . .
F8 P1 F11 F10 -133.5 . .
F12 P1 F11 F10 83.9 . .
F5 P1 F11 F10 -24.2 . .
F9 P1 F11 F10 -9.9 . .
F2 P1 F11 F10 3.0 . .
F4 P1 F11 F10 -117.4 . .
F7 P1 F11 F10 -168.5 . .
F1 P1 F11 F2 103.9 . .
F6 P1 F11 F2 -125.2 . .
F3 P1 F11 F2 -4.3 . .
F8 P1 F11 F2 -136.5 . .
F12 P1 F11 F2 80.9 . .
F10 P1 F11 F2 -3.0 . .
F5 P1 F11 F2 -27.2 . .
F9 P1 F11 F2 -12.9 . .
F4 P1 F11 F2 -120.4 . .
F7 P1 F11 F2 -171.5 . .
F1 P1 F11 F6 -130.9 . .
F3 P1 F11 F6 121.0 . .
F8 P1 F11 F6 -11.2 . .
F12 P1 F11 F6 -153.9 . .
F10 P1 F11 F6 122.3 . .
F5 P1 F11 F6 98.1 . .
F9 P1 F11 F6 112.4 . .
F2 P1 F11 F6 125.2 . .
F4 P1 F11 F6 4.8 . .
F7 P1 F11 F6 -46.3 . .
P1 F1 F12 F3 0.5 . .
Ag1 F1 F12 F3 133.2(3) 4_646 .
Ag1 F1 F12 P1 132.8(3) 4_646 .
F5 F3 F12 F1 47.0 . .
F9 F3 F12 F1 55.9 . .
P1 F3 F12 F1 -0.5 . .
F5 F3 F12 P1 47.5 . .
F9 F3 F12 P1 56.3 . .
F6 P1 F12 F1 -69.1 . .
F3 P1 F12 F1 179.6 . .
F8 P1 F12 F1 -83.1 . .
F11 P1 F12 F1 35.4 . .
F10 P1 F12 F1 72.9 . .
F5 P1 F12 F1 163.6 . .
F9 P1 F12 F1 137.3 . .
F2 P1 F12 F1 90.3 . .
F4 P1 F12 F1 -123.6 . .
F7 P1 F12 F1 -89.8 . .
F1 P1 F12 F3 -179.6 . .
F6 P1 F12 F3 111.3 . .
F8 P1 F12 F3 97.3 . .
F11 P1 F12 F3 -144.2 . .
F10 P1 F12 F3 -106.7 . .
F5 P1 F12 F3 -16.0 . .
F9 P1 F12 F3 -42.3 . .
F2 P1 F12 F3 -89.3 . .
F4 P1 F12 F3 56.8 . .
F7 P1 F12 F3 90.6 . .

loop_
_platon_squeeze_void_nr
_platon_squeeze_void_average_x
_platon_squeeze_void_average_y
_platon_squeeze_void_average_z
_platon_squeeze_void_volume
_platon_squeeze_void_count_electrons
1 -0.010 0.387 -0.034 5701.7 1357.0
